data_7058611
loop_
_publ_author_name
'Wang, Wen-Min'
'Zhang, Li'
'Li, Xian-Zhen'
'He, Li-Yuan'
'Wang, Xin-Xin'
'Shi, Ying'
'Wang, Jie'
'Dong, Jie'
'Wu, Zhi-Lei'

_publ_section_title
;
 Structures, fluorescence properties and magnetic properties of a series
 of rhombus-shaped LnIII4 clusters: magnetocaloric effect and
 single-molecule-magnet behavior
;
_journal_issue 33
_journal_name_full 'New Journal of Chemistry'
_journal_page_first 12941
_journal_paper_doi 10.1039/C9NJ02872B
_journal_volume 43
_journal_year 2019
_chemical_formula_moiety 'C128 H120 N12 O16 Tb4, 2(C2 H3 N)'
_chemical_formula_sum 'C132 H126 N14 O16 Tb4'
_chemical_formula_weight 2800.14
_space_group_crystal_system triclinic
_space_group_IT_number 2
_space_group_name_Hall '-P 1'
_space_group_name_H-M_alt 'P -1'
_symmetry_space_group_name_Hall '-P 1'
_symmetry_space_group_name_H-M 'P -1'
_atom_sites_solution_hydrogens geom
_audit_creation_date 2019-06-01
_audit_creation_method
;
Olex2 1.2
(compiled 2018.05.29 svn.r3508 for OlexSys, GUI svn.r5506)
;
_audit_update_record
;
2019-06-01 deposited with the CCDC.    2019-07-11 downloaded from the CCDC.
;
_cell_angle_alpha 98.990(4)
_cell_angle_beta 93.234(2)
_cell_angle_gamma 111.165(4)
_cell_formula_units_Z 1
_cell_length_a 12.898(3)
_cell_length_b 15.369(3)
_cell_length_c 16.696(4)
_cell_measurement_reflns_used 5078
_cell_measurement_temperature 113(2)
_cell_measurement_theta_max 27.5
_cell_measurement_theta_min 3.1
_cell_volume 3025.5(12)
_computing_molecular_graphics 'Olex2 (Dolomanov et al., 2009)'
_computing_publication_material 'Olex2 (Dolomanov et al., 2009)'
_computing_structure_refinement 'XL (Sheldrick, 2008)'
_diffrn_ambient_temperature 113.15
_diffrn_measured_fraction_theta_full 0.991
_diffrn_measured_fraction_theta_max 0.978
_diffrn_measurement_device_type 'Bruker P4'
_diffrn_measurement_method '\w scans'
_diffrn_radiation_monochromator graphite
_diffrn_radiation_type MoK\a
_diffrn_radiation_wavelength 0.71073
_diffrn_reflns_av_R_equivalents 0.0472
_diffrn_reflns_av_unetI/netI 0.0571
_diffrn_reflns_Laue_measured_fraction_full 0.991
_diffrn_reflns_Laue_measured_fraction_max 0.978
_diffrn_reflns_limit_h_max 16
_diffrn_reflns_limit_h_min -16
_diffrn_reflns_limit_k_max 19
_diffrn_reflns_limit_k_min -19
_diffrn_reflns_limit_l_max 21
_diffrn_reflns_limit_l_min -21
_diffrn_reflns_number 38975
_diffrn_reflns_point_group_measured_fraction_full 0.991
_diffrn_reflns_point_group_measured_fraction_max 0.978
_diffrn_reflns_theta_full 25.242
_diffrn_reflns_theta_max 27.545
_diffrn_reflns_theta_min 3.004
_exptl_absorpt_coefficient_mu 2.380
_exptl_absorpt_correction_type none
_exptl_crystal_colour Colorless
_exptl_crystal_density_diffrn 1.537
_exptl_crystal_density_method "'not measured'"
_exptl_crystal_description Prism
_exptl_crystal_F_000 1404
_exptl_crystal_size_max 0.2
_exptl_crystal_size_mid 0.18
_exptl_crystal_size_min 0.14
_refine_diff_density_max 0.977
_refine_diff_density_min -0.851
_refine_diff_density_rms 0.121
_refine_ls_extinction_method none
_refine_ls_goodness_of_fit_ref 1.046
_refine_ls_hydrogen_treatment constr
_refine_ls_matrix_type full
_refine_ls_number_parameters 756
_refine_ls_number_reflns 13642
_refine_ls_number_restraints 24
_refine_ls_restrained_S_all 1.052
_refine_ls_R_factor_all 0.0571
_refine_ls_R_factor_gt 0.0381
_refine_ls_shift/su_max 0.001
_refine_ls_shift/su_mean 0.000
_refine_ls_structure_factor_coef Fsqd
_refine_ls_weighting_details 'w=1/[\s^2^(Fo^2^)+(0.0128P)^2^+7.1360P] where P=(Fo^2^+2Fc^2^)/3'
_refine_ls_weighting_scheme calc
_refine_ls_wR_factor_gt 0.0687
_refine_ls_wR_factor_ref 0.0788
_reflns_Friedel_coverage 0.000
_reflns_number_gt 10691
_reflns_number_total 13642
_reflns_threshold_expression 'I > 2\s(I)'
_cod_data_source_file c9nj02872b2.cif
_cod_data_source_block 4
_cod_depositor_comments 'Adding full bibliography for 7058609--7058615.cif.'
_cod_original_cell_volume 3025.4(11)
_cod_database_code 7058611
_shelx_shelxl_version_number 2016/6
_shelx_space_group_comment
;
The symmetry employed for this shelxl refinement is uniquely defined
by the following loop, which should always be used as a source of
symmetry information in preference to the above space-group names.
They are only intended as comments.
;
_shelx_estimated_absorpt_t_max 0.732
_shelx_estimated_absorpt_t_min 0.648
_olex2_refinement_description
;
1. Fixed Uiso
 At 1.2 times of:
  All C(H) groups, All C(H,H) groups, All O(H) groups
 At 1.5 times of:
  All C(H,H,H) groups
2. Uiso/Uaniso restraints and constraints
Uanis(N7) \\sim Ueq, Uanis(C65) \\sim Ueq, Uanis(C66) \\sim Ueq: with sigma of
0.01 and sigma for terminal atoms of 0.02
Uanis(C55) \\sim Ueq: with sigma of 0.01 and sigma for terminal atoms of 0.02
3.a Ternary CH refined with riding coordinates:
 O8(H8)
3.b Secondary CH2 refined with riding coordinates:
 C17(H17A,H17B), C35(H35A,H35B), C53(H53A,H53B)
3.c Aromatic/amide H refined with riding coordinates:
 C3(H3), C4(H4), C7(H7), C8(H8A), C9(H9), C10(H10), C12(H12), C13(H13),
 C15(H15), C16(H16), C21(H21), C22(H22), C25(H25), C26(H26), C27(H27), C28(H28),
  C30(H30), C31(H31), C33(H33), C34(H34), C39(H39), C40(H40), C43(H43),
 C44(H44), C45(H45), C46(H46), C48(H48), C49(H49), C51(H51), C52(H52), C57(H57),
  C62(H62)
3.d Idealised Me refined as rotating group:
 C18(H18A,H18B,H18C), C36(H36A,H36B,H36C), C54(H54A,H54B,H54C), C55(H55A,H55B,
 H55C), C59(H59A,H59B,H59C), C60(H60A,H60B,H60C), C64(H64A,H64B,H64C), C66(H66A,
 H66B,H66C)
;
_olex2_submission_special_instructions 'No special instructions were received'

loop_
_space_group_symop_operation_xyz
'x, y, z'
'-x, -y, -z'

loop_
_atom_site_label
_atom_site_type_symbol
_atom_site_fract_x
_atom_site_fract_y
_atom_site_fract_z
_atom_site_U_iso_or_equiv
_atom_site_adp_type
_atom_site_occupancy
_atom_site_site_symmetry_order
_atom_site_calc_flag
_atom_site_refinement_flags_posn
_atom_site_refinement_flags_adp
Tb1 Tb 0.46726(2) 0.58008(2) 0.43351(2) 0.02072(6) Uani 1 1 d . .
Tb2 Tb 0.28222(2) 0.33562(2) 0.39705(2) 0.02276(6) Uani 1 1 d . .
O1 O 0.5773(2) 0.70953(18) 0.53892(17) 0.0247(6) Uani 1 1 d . .
O2 O 0.2752(2) 0.4837(2) 0.37510(17) 0.0300(7) Uani 1 1 d . .
O3 O 0.4476(2) 0.43145(19) 0.34886(17) 0.0266(6) Uani 1 1 d . .
O4 O 0.4375(3) 0.6967(2) 0.37591(18) 0.0316(7) Uani 1 1 d . .
O5 O 0.6184(2) 0.6432(2) 0.36105(17) 0.0299(7) Uani 1 1 d . .
O6 O 0.1560(3) 0.3435(2) 0.48979(18) 0.0319(7) Uani 1 1 d . .
O7 O 0.1635(2) 0.1804(2) 0.39321(18) 0.0312(7) Uani 1 1 d . .
O8 O 0.3877(2) 0.45479(18) 0.50604(16) 0.0221(6) Uani 1 1 d . .
H8 H 0.340078 0.470270 0.546862 0.027 Uiso 1 1 calc R .
N1 N 0.3518(3) 0.6386(2) 0.5321(2) 0.0233(7) Uani 1 1 d . .
N2 N 0.3628(3) 0.9233(2) 0.7126(2) 0.0316(9) Uani 1 1 d . .
N3 N 0.1138(3) 0.3198(3) 0.2981(2) 0.0344(9) Uani 1 1 d . .
N4 N -0.0736(3) 0.5006(3) 0.1724(2) 0.0404(10) Uani 1 1 d . .
N5 N 0.3273(3) 0.2524(2) 0.2695(2) 0.0274(8) Uani 1 1 d . .
N6 N 0.6401(4) 0.2466(3) 0.1224(2) 0.0424(10) Uani 1 1 d . .
C1 C 0.4098(4) 0.7278(3) 0.5765(2) 0.0229(9) Uani 1 1 d . .
C2 C 0.5290(4) 0.7664(3) 0.5759(2) 0.0231(9) Uani 1 1 d . .
C3 C 0.5872(4) 0.8589(3) 0.6146(3) 0.0268(9) Uani 1 1 d . .
H3 H 0.665055 0.887475 0.610986 0.032 Uiso 1 1 calc R .
C4 C 0.5337(4) 0.9121(3) 0.6595(3) 0.0304(10) Uani 1 1 d . .
H4 H 0.576303 0.976036 0.685132 0.036 Uiso 1 1 calc R .
C5 C 0.4219(4) 0.8743(3) 0.6672(3) 0.0288(10) Uani 1 1 d . .
C6 C 0.3559(4) 0.7807(3) 0.6226(3) 0.0278(10) Uani 1 1 d . .
C7 C 0.2404(4) 0.7364(3) 0.6250(3) 0.0336(11) Uani 1 1 d . .
H7 H 0.201532 0.769318 0.655797 0.040 Uiso 1 1 calc R .
C8 C 0.1838(4) 0.6457(3) 0.5830(3) 0.0354(11) Uani 1 1 d . .
H8A H 0.105915 0.614503 0.585309 0.042 Uiso 1 1 calc R .
C9 C 0.2432(4) 0.5992(3) 0.5360(3) 0.0306(10) Uani 1 1 d . .
H9 H 0.203008 0.536856 0.505769 0.037 Uiso 1 1 calc R .
C10 C 0.4120(4) 0.9798(3) 0.7791(3) 0.0328(10) Uani 1 1 d . .
H10 H 0.486180 0.986740 0.797347 0.039 Uiso 1 1 calc R .
C11 C 0.3580(4) 1.0346(3) 0.8285(3) 0.0330(11) Uani 1 1 d . .
C12 C 0.4191(5) 1.1007(4) 0.8980(3) 0.0472(13) Uani 1 1 d . .
H12 H 0.494704 1.109350 0.913307 0.057 Uiso 1 1 calc R .
C13 C 0.3690(6) 1.1541(4) 0.9449(3) 0.0544(15) Uani 1 1 d . .
H13 H 0.412035 1.200464 0.990972 0.065 Uiso 1 1 calc R .
C14 C 0.2595(6) 1.1411(4) 0.9261(3) 0.0531(15) Uani 1 1 d . .
C15 C 0.1977(5) 1.0747(4) 0.8559(4) 0.0513(14) Uani 1 1 d . .
H15 H 0.121566 1.065392 0.841695 0.062 Uiso 1 1 calc R .
C16 C 0.2473(5) 1.0229(3) 0.8074(3) 0.0413(12) Uani 1 1 d . .
H16 H 0.205431 0.979236 0.759553 0.050 Uiso 1 1 calc R .
C17 C 0.2041(6) 1.1978(5) 0.9789(4) 0.077(2) Uani 1 1 d . .
H17A H 0.260170 1.241711 1.024354 0.093 Uiso 1 1 calc R .
H17B H 0.180735 1.236979 0.945483 0.093 Uiso 1 1 calc R .
C18 C 0.1036(6) 1.1379(5) 1.0141(4) 0.078(2) Uani 1 1 d . .
H18A H 0.047469 1.094075 0.969668 0.116 Uiso 1 1 calc GR .
H18B H 0.071539 1.179164 1.045687 0.116 Uiso 1 1 calc GR .
H18C H 0.126537 1.101588 1.049921 0.116 Uiso 1 1 calc GR .
C19 C 0.1037(4) 0.4055(3) 0.2883(3) 0.0304(10) Uani 1 1 d . .
C20 C 0.1923(3) 0.4908(3) 0.3303(2) 0.0241(9) Uani 1 1 d . .
C21 C 0.1854(4) 0.5773(3) 0.3221(3) 0.0304(10) Uani 1 1 d . .
H21 H 0.239838 0.634990 0.352179 0.037 Uiso 1 1 calc R .
C22 C 0.0987(4) 0.5796(3) 0.2696(3) 0.0382(11) Uani 1 1 d . .
H22 H 0.097611 0.639589 0.263136 0.046 Uiso 1 1 calc R .
C23 C 0.0148(4) 0.4988(3) 0.2270(3) 0.0350(11) Uani 1 1 d . .
C24 C 0.0158(4) 0.4089(3) 0.2383(3) 0.0332(10) Uani 1 1 d . .
C25 C -0.0679(4) 0.3210(4) 0.1991(3) 0.0432(12) Uani 1 1 d . .
H25 H -0.130449 0.319896 0.165454 0.052 Uiso 1 1 calc R .
C26 C -0.0585(4) 0.2392(4) 0.2099(3) 0.0422(12) Uani 1 1 d . .
H26 H -0.113878 0.179989 0.183577 0.051 Uiso 1 1 calc R .
C27 C 0.0342(4) 0.2421(4) 0.2604(3) 0.0452(13) Uani 1 1 d . .
H27 H 0.038750 0.183384 0.267380 0.054 Uiso 1 1 calc R .
C28 C -0.0475(4) 0.5521(3) 0.1201(3) 0.0403(12) Uani 1 1 d . .
H28 H 0.029739 0.587519 0.118834 0.048 Uiso 1 1 calc R .
C29 C -0.1288(4) 0.5608(3) 0.0607(3) 0.0411(12) Uani 1 1 d . .
C30 C -0.0965(5) 0.5880(4) -0.0118(3) 0.0465(13) Uani 1 1 d . .
H30 H -0.019849 0.607789 -0.020417 0.056 Uiso 1 1 calc R .
C31 C -0.1770(5) 0.5863(4) -0.0728(3) 0.0532(15) Uani 1 1 d . .
H31 H -0.153937 0.602988 -0.123190 0.064 Uiso 1 1 calc R .
C32 C -0.2885(5) 0.5612(4) -0.0621(3) 0.0450(13) Uani 1 1 d . .
C33 C -0.3191(5) 0.5388(4) 0.0130(4) 0.0551(15) Uani 1 1 d . .
H33 H -0.394915 0.523053 0.023007 0.066 Uiso 1 1 calc R .
C34 C -0.2395(5) 0.5392(4) 0.0739(3) 0.0529(15) Uani 1 1 d . .
H34 H -0.261941 0.524501 0.124955 0.063 Uiso 1 1 calc R .
C35 C -0.3730(5) 0.5563(4) -0.1296(3) 0.0588(16) Uani 1 1 d . .
H35A H -0.334834 0.596897 -0.167925 0.071 Uiso 1 1 calc R .
H35B H -0.428156 0.581062 -0.106466 0.071 Uiso 1 1 calc R .
C36 C -0.4329(6) 0.4559(5) -0.1750(4) 0.075(2) Uani 1 1 d . .
H36A H -0.379709 0.433949 -0.203188 0.112 Uiso 1 1 calc GR .
H36B H -0.492669 0.453722 -0.215224 0.112 Uiso 1 1 calc GR .
H36C H -0.465466 0.414742 -0.136378 0.112 Uiso 1 1 calc GR .
C37 C 0.4350(4) 0.2949(3) 0.2532(2) 0.0279(10) Uani 1 1 d . .
C38 C 0.4990(4) 0.3905(3) 0.2971(2) 0.0258(9) Uani 1 1 d . .
C39 C 0.6081(4) 0.4333(3) 0.2823(3) 0.0301(10) Uani 1 1 d . .
H39 H 0.652150 0.495386 0.311502 0.036 Uiso 1 1 calc R .
C40 C 0.6552(4) 0.3868(3) 0.2248(3) 0.0339(11) Uani 1 1 d . .
H40 H 0.730540 0.418298 0.215703 0.041 Uiso 1 1 calc R .
C41 C 0.5953(4) 0.2971(3) 0.1814(3) 0.0349(11) Uani 1 1 d . .
C42 C 0.4846(4) 0.2490(3) 0.1965(3) 0.0316(10) Uani 1 1 d . .
C43 C 0.4165(5) 0.1556(3) 0.1554(3) 0.0391(12) Uani 1 1 d . .
H43 H 0.446015 0.121614 0.116607 0.047 Uiso 1 1 calc R .
C44 C 0.3110(5) 0.1154(4) 0.1711(3) 0.0441(13) Uani 1 1 d . .
H44 H 0.265127 0.053300 0.143002 0.053 Uiso 1 1 calc R .
C45 C 0.2681(5) 0.1653(3) 0.2295(3) 0.0428(12) Uani 1 1 d . .
H45 H 0.193346 0.135173 0.240585 0.051 Uiso 1 1 calc R .
C46 C 0.6753(4) 0.2838(4) 0.0628(3) 0.0440(13) Uani 1 1 d . .
H46 H 0.668450 0.342190 0.057401 0.053 Uiso 1 1 calc R .
C47 C 0.7274(4) 0.2390(4) -0.0001(3) 0.0475(13) Uani 1 1 d . .
C48 C 0.7456(6) 0.2725(5) -0.0721(4) 0.0714(19) Uani 1 1 d . .
H48 H 0.727527 0.325104 -0.081331 0.086 Uiso 1 1 calc R .
C49 C 0.7926(6) 0.2256(5) -0.1326(4) 0.073(2) Uani 1 1 d . .
H49 H 0.800440 0.244649 -0.184151 0.088 Uiso 1 1 calc R .
C50 C 0.8262(6) 0.1548(5) -0.1179(4) 0.0651(18) Uani 1 1 d . .
C51 C 0.8092(5) 0.1246(4) -0.0460(4) 0.0627(17) Uani 1 1 d . .
H51 H 0.832986 0.075404 -0.035094 0.075 Uiso 1 1 calc R .
C52 C 0.7578(5) 0.1640(4) 0.0120(4) 0.0552(15) Uani 1 1 d . .
H52 H 0.743189 0.139094 0.060624 0.066 Uiso 1 1 calc R .
C53 C 0.8820(6) 0.1122(5) -0.1847(5) 0.090(2) Uani 1 1 d . .
H53A H 0.908496 0.066396 -0.163267 0.108 Uiso 1 1 calc R .
H53B H 0.824858 0.076615 -0.232264 0.108 Uiso 1 1 calc R .
C54 C 0.9760(6) 0.1825(5) -0.2122(5) 0.088(2) Uani 1 1 d . .
H54A H 0.948518 0.221586 -0.242041 0.132 Uiso 1 1 calc GR .
H54B H 1.013636 0.150162 -0.248277 0.132 Uiso 1 1 calc GR .
H54C H 1.029008 0.223217 -0.164810 0.132 Uiso 1 1 calc GR .
C55 C 0.4309(6) 0.8221(5) 0.3141(6) 0.108(3) Uani 1 1 d . U
H55A H 0.365750 0.784996 0.273429 0.163 Uiso 1 1 calc GR .
H55B H 0.482716 0.873729 0.291332 0.163 Uiso 1 1 calc GR .
H55C H 0.406134 0.848935 0.363102 0.163 Uiso 1 1 calc GR .
C56 C 0.4898(5) 0.7581(4) 0.3364(4) 0.0552(16) Uani 1 1 d . .
C57 C 0.5945(5) 0.7699(5) 0.3121(4) 0.074(2) Uani 1 1 d . .
H57 H 0.628423 0.820999 0.284812 0.089 Uiso 1 1 calc R .
C58 C 0.6532(4) 0.7121(4) 0.3250(3) 0.0455(13) Uani 1 1 d . .
C59 C 0.7657(5) 0.7312(5) 0.2938(4) 0.075(2) Uani 1 1 d . .
H59A H 0.825544 0.763721 0.339362 0.112 Uiso 1 1 calc GR .
H59B H 0.773591 0.771467 0.252651 0.112 Uiso 1 1 calc GR .
H59C H 0.770747 0.670906 0.269260 0.112 Uiso 1 1 calc GR .
C60 C 0.0130(5) 0.3242(4) 0.5750(3) 0.0513(14) Uani 1 1 d . .
H60A H 0.066809 0.359329 0.623574 0.077 Uiso 1 1 calc GR .
H60B H -0.048648 0.272042 0.589834 0.077 Uiso 1 1 calc GR .
H60C H -0.016768 0.367163 0.552960 0.077 Uiso 1 1 calc GR .
C61 C 0.0706(4) 0.2845(4) 0.5113(3) 0.0384(11) Uani 1 1 d . .
C62 C 0.0273(4) 0.1860(4) 0.4802(3) 0.0462(13) Uani 1 1 d . .
H62 H -0.039122 0.148242 0.499385 0.055 Uiso 1 1 calc R .
C63 C 0.0741(4) 0.1400(3) 0.4239(3) 0.0370(11) Uani 1 1 d . .
C64 C 0.0167(5) 0.0342(3) 0.3931(4) 0.0538(15) Uani 1 1 d . .
H64A H -0.008265 0.021917 0.334505 0.081 Uiso 1 1 calc GR .
H64B H -0.048174 0.008914 0.422402 0.081 Uiso 1 1 calc GR .
H64C H 0.069338 0.003044 0.402555 0.081 Uiso 1 1 calc GR .
N7 N 0.7800(7) 0.1043(6) 0.6029(7) 0.121(3) Uani 1 1 d . U
C65 C 0.7356(8) 0.0608(8) 0.5416(7) 0.095(3) Uani 1 1 d . U
C66 C 0.6805(9) -0.0016(10) 0.4659(7) 0.164(5) Uani 1 1 d . U
H66A H 0.697847 -0.059124 0.461040 0.247 Uiso 1 1 calc GR .
H66B H 0.706693 0.030565 0.420397 0.247 Uiso 1 1 calc GR .
H66C H 0.599382 -0.018933 0.464334 0.247 Uiso 1 1 calc GR .

loop_
_atom_site_aniso_label
_atom_site_aniso_U_11
_atom_site_aniso_U_22
_atom_site_aniso_U_33
_atom_site_aniso_U_23
_atom_site_aniso_U_13
_atom_site_aniso_U_12
Tb1 0.02618(12) 0.01934(10) 0.02063(10) 0.00587(8) 0.00246(8) 0.01243(8)
Tb2 0.02515(12) 0.02072(10) 0.02504(11) 0.00539(8) 0.00202(9) 0.01142(9)
O1 0.0273(16) 0.0219(14) 0.0289(15) 0.0035(12) 0.0043(13) 0.0145(13)
O2 0.0357(18) 0.0270(15) 0.0310(16) 0.0045(13) -0.0016(14) 0.0173(14)
O3 0.0322(17) 0.0227(15) 0.0246(15) 0.0025(12) 0.0042(13) 0.0106(13)
O4 0.0355(18) 0.0286(16) 0.0384(17) 0.0163(14) 0.0046(15) 0.0169(14)
O5 0.0362(18) 0.0310(16) 0.0292(16) 0.0135(13) 0.0115(14) 0.0162(14)
O6 0.0318(18) 0.0305(16) 0.0363(17) 0.0042(14) 0.0070(15) 0.0157(14)
O7 0.0299(18) 0.0242(15) 0.0377(17) 0.0042(13) 0.0072(14) 0.0085(13)
O8 0.0262(16) 0.0261(15) 0.0207(14) 0.0063(12) 0.0055(12) 0.0164(13)
N1 0.024(2) 0.0235(17) 0.0242(18) 0.0044(14) 0.0024(15) 0.0113(15)
N2 0.043(2) 0.0256(19) 0.032(2) 0.0060(16) 0.0105(18) 0.0194(18)
N3 0.035(2) 0.036(2) 0.028(2) 0.0055(17) 0.0008(18) 0.0095(18)
N4 0.040(3) 0.043(2) 0.040(2) 0.011(2) -0.003(2) 0.018(2)
N5 0.033(2) 0.0267(19) 0.0247(18) 0.0032(15) 0.0050(16) 0.0145(17)
N6 0.051(3) 0.054(3) 0.033(2) 0.008(2) 0.015(2) 0.030(2)
C1 0.032(2) 0.020(2) 0.022(2) 0.0062(16) 0.0050(18) 0.0159(18)
C2 0.031(2) 0.025(2) 0.020(2) 0.0089(16) 0.0046(18) 0.0157(18)
C3 0.029(2) 0.024(2) 0.029(2) 0.0082(18) 0.0057(19) 0.0105(19)
C4 0.040(3) 0.018(2) 0.035(2) 0.0029(18) 0.003(2) 0.015(2)
C5 0.037(3) 0.027(2) 0.028(2) 0.0068(18) 0.006(2) 0.018(2)
C6 0.034(3) 0.028(2) 0.026(2) 0.0078(18) 0.003(2) 0.016(2)
C7 0.035(3) 0.036(3) 0.033(2) 0.000(2) 0.008(2) 0.018(2)
C8 0.029(3) 0.039(3) 0.038(3) 0.004(2) 0.007(2) 0.014(2)
C9 0.036(3) 0.024(2) 0.030(2) 0.0020(18) 0.003(2) 0.011(2)
C10 0.043(3) 0.030(2) 0.033(2) 0.009(2) 0.007(2) 0.021(2)
C11 0.048(3) 0.026(2) 0.030(2) 0.0080(19) 0.011(2) 0.017(2)
C12 0.064(4) 0.046(3) 0.035(3) 0.003(2) 0.007(3) 0.026(3)
C13 0.080(5) 0.044(3) 0.040(3) -0.001(2) 0.005(3) 0.028(3)
C14 0.082(5) 0.038(3) 0.047(3) 0.004(2) 0.026(3) 0.031(3)
C15 0.049(3) 0.039(3) 0.071(4) 0.006(3) 0.022(3) 0.021(3)
C16 0.056(4) 0.028(2) 0.043(3) 0.002(2) 0.016(3) 0.019(2)
C17 0.111(6) 0.064(4) 0.078(5) 0.003(4) 0.044(4) 0.056(4)
C18 0.083(5) 0.099(6) 0.070(4) 0.005(4) 0.029(4) 0.059(5)
C19 0.036(3) 0.032(2) 0.022(2) 0.0069(18) 0.003(2) 0.011(2)
C20 0.025(2) 0.031(2) 0.019(2) 0.0053(17) 0.0029(18) 0.0137(19)
C21 0.032(3) 0.028(2) 0.033(2) 0.0061(19) 0.000(2) 0.013(2)
C22 0.043(3) 0.036(3) 0.043(3) 0.007(2) 0.004(2) 0.025(2)
C23 0.038(3) 0.036(3) 0.035(3) 0.008(2) 0.001(2) 0.019(2)
C24 0.034(3) 0.038(3) 0.031(2) 0.005(2) 0.004(2) 0.017(2)
C25 0.042(3) 0.043(3) 0.044(3) 0.003(2) -0.007(2) 0.019(2)
C26 0.036(3) 0.036(3) 0.047(3) 0.005(2) -0.011(2) 0.009(2)
C27 0.045(3) 0.037(3) 0.051(3) 0.009(2) -0.003(3) 0.014(2)
C28 0.037(3) 0.038(3) 0.044(3) 0.001(2) -0.003(2) 0.016(2)
C29 0.046(3) 0.039(3) 0.040(3) 0.009(2) -0.001(2) 0.019(2)
C30 0.049(3) 0.057(3) 0.048(3) 0.016(3) 0.014(3) 0.034(3)
C31 0.075(4) 0.068(4) 0.037(3) 0.015(3) 0.008(3) 0.047(3)
C32 0.052(4) 0.049(3) 0.042(3) 0.013(2) -0.001(3) 0.027(3)
C33 0.041(3) 0.069(4) 0.062(4) 0.032(3) -0.002(3) 0.022(3)
C34 0.054(4) 0.063(4) 0.046(3) 0.025(3) 0.005(3) 0.021(3)
C35 0.082(5) 0.058(4) 0.044(3) 0.012(3) -0.017(3) 0.036(3)
C36 0.096(5) 0.078(5) 0.047(4) 0.005(3) -0.031(4) 0.039(4)
C37 0.035(3) 0.038(2) 0.020(2) 0.0102(18) 0.0031(19) 0.023(2)
C38 0.038(3) 0.028(2) 0.0163(19) 0.0049(17) 0.0022(19) 0.018(2)
C39 0.037(3) 0.033(2) 0.025(2) 0.0057(19) 0.005(2) 0.018(2)
C40 0.034(3) 0.041(3) 0.035(3) 0.013(2) 0.010(2) 0.021(2)
C41 0.047(3) 0.040(3) 0.031(2) 0.010(2) 0.010(2) 0.030(2)
C42 0.043(3) 0.036(2) 0.025(2) 0.0087(19) 0.005(2) 0.024(2)
C43 0.061(4) 0.032(3) 0.030(2) 0.002(2) 0.007(2) 0.025(3)
C44 0.058(4) 0.034(3) 0.037(3) -0.005(2) 0.006(3) 0.018(3)
C45 0.045(3) 0.037(3) 0.043(3) 0.004(2) 0.005(2) 0.014(2)
C46 0.046(3) 0.055(3) 0.038(3) 0.008(2) 0.010(3) 0.026(3)
C47 0.044(3) 0.062(4) 0.029(3) 0.000(2) 0.011(2) 0.014(3)
C48 0.077(5) 0.082(5) 0.057(4) 0.016(4) 0.023(4) 0.029(4)
C49 0.072(5) 0.106(6) 0.043(3) 0.022(4) 0.032(3) 0.027(4)
C50 0.066(4) 0.056(4) 0.066(4) -0.007(3) 0.018(4) 0.020(3)
C51 0.064(4) 0.063(4) 0.058(4) -0.007(3) 0.020(3) 0.025(3)
C52 0.053(4) 0.058(4) 0.050(3) -0.012(3) 0.011(3) 0.024(3)
C53 0.091(6) 0.070(5) 0.094(6) -0.008(4) 0.048(5) 0.017(4)
C54 0.094(6) 0.067(5) 0.106(6) 0.005(4) 0.063(5) 0.031(4)
C55 0.075(5) 0.101(6) 0.207(9) 0.120(6) 0.052(5) 0.059(4)
C56 0.045(3) 0.046(3) 0.092(5) 0.044(3) 0.017(3) 0.024(3)
C57 0.059(4) 0.076(4) 0.121(6) 0.080(4) 0.040(4) 0.037(4)
C58 0.040(3) 0.050(3) 0.057(3) 0.033(3) 0.016(3) 0.018(3)
C59 0.061(4) 0.092(5) 0.104(5) 0.074(5) 0.045(4) 0.041(4)
C60 0.052(4) 0.048(3) 0.062(4) 0.014(3) 0.028(3) 0.024(3)
C61 0.033(3) 0.044(3) 0.047(3) 0.013(2) 0.013(2) 0.022(2)
C62 0.041(3) 0.037(3) 0.061(4) 0.013(3) 0.024(3) 0.011(2)
C63 0.039(3) 0.026(2) 0.049(3) 0.014(2) 0.006(2) 0.013(2)
C64 0.047(3) 0.032(3) 0.075(4) 0.007(3) 0.014(3) 0.008(2)
N7 0.082(6) 0.100(6) 0.199(9) 0.067(6) 0.057(6) 0.033(5)
C65 0.075(6) 0.117(7) 0.113(6) 0.074(6) 0.037(5) 0.032(5)
C66 0.130(8) 0.253(13) 0.119(8) 0.123(9) 0.021(7) 0.046(8)

loop_
_atom_type_symbol
_atom_type_description
_atom_type_scat_dispersion_real
_atom_type_scat_dispersion_imag
_atom_type_scat_source
C C 0.0033 0.0016 'International Tables Vol C Tables 4.2.6.8 and 6.1.1.4'
H H 0.0000 0.0000 'International Tables Vol C Tables 4.2.6.8 and 6.1.1.4'
N N 0.0061 0.0033 'International Tables Vol C Tables 4.2.6.8 and 6.1.1.4'
O O 0.0106 0.0060 'International Tables Vol C Tables 4.2.6.8 and 6.1.1.4'
Tb Tb -0.1723 4.1537 'International Tables Vol C Tables 4.2.6.8 and 6.1.1.4'

loop_
_geom_angle_atom_site_label_1
_geom_angle_atom_site_label_2
_geom_angle_atom_site_label_3
_geom_angle
_geom_angle_site_symmetry_1
_geom_angle_site_symmetry_3
Tb1 Tb1 Tb2 55.464(11) 2_666 2_666
Tb2 Tb1 Tb1 62.680(15) . 2_666
Tb2 Tb1 Tb2 118.144(9) . 2_666
O1 Tb1 Tb1 86.30(6) . 2_666
O1 Tb1 Tb2 36.61(6) . 2_666
O1 Tb1 Tb2 142.82(7) . .
O1 Tb1 O2 142.83(9) . .
O1 Tb1 O3 147.47(9) . .
O1 Tb1 O8 103.01(9) . .
O1 Tb1 N1 66.31(10) . .
O2 Tb1 Tb1 101.54(7) . 2_666
O2 Tb1 Tb2 41.64(6) . .
O2 Tb1 Tb2 153.05(7) . 2_666
O2 Tb1 N1 76.72(10) . .
O3 Tb1 Tb1 70.47(7) . 2_666
O3 Tb1 Tb2 41.28(7) . .
O3 Tb1 Tb2 111.40(7) . 2_666
O3 Tb1 O2 66.63(10) . .
O3 Tb1 N1 136.42(10) . .
O4 Tb1 Tb1 169.35(8) . 2_666
O4 Tb1 Tb2 125.22(8) . .
O4 Tb1 Tb2 116.14(8) . 2_666
O4 Tb1 O1 83.62(10) . .
O4 Tb1 O2 84.61(10) . .
O4 Tb1 O3 120.15(10) . .
O4 Tb1 O5 72.76(10) . .
O4 Tb1 O8 145.03(10) . .
O4 Tb1 O8 140.86(10) . 2_666
O4 Tb1 N1 77.03(10) . .
O5 Tb1 Tb1 109.41(7) . 2_666
O5 Tb1 Tb2 78.41(7) . 2_666
O5 Tb1 Tb2 124.92(7) . .
O5 Tb1 O1 82.95(10) . .
O5 Tb1 O2 126.35(10) . .
O5 Tb1 O3 83.73(10) . .
O5 Tb1 O8 141.69(9) . .
O5 Tb1 O8 75.30(10) . 2_666
O5 Tb1 N1 138.83(10) . .
O8 Tb1 Tb1 35.40(6) . 2_666
O8 Tb1 Tb1 36.08(7) 2_666 2_666
O8 Tb1 Tb2 91.70(7) 2_666 .
O8 Tb1 Tb2 84.45(7) . 2_666
O8 Tb1 Tb2 39.81(6) . .
O8 Tb1 Tb2 33.94(6) 2_666 2_666
O8 Tb1 O1 70.46(9) 2_666 .
O8 Tb1 O2 69.33(9) . .
O8 Tb1 O2 133.34(9) 2_666 .
O8 Tb1 O3 71.02(9) . .
O8 Tb1 O3 77.49(9) 2_666 .
O8 Tb1 O8 71.48(11) 2_666 .
O8 Tb1 N1 74.63(10) . .
O8 Tb1 N1 115.72(10) 2_666 .
N1 Tb1 Tb1 95.77(7) . 2_666
N1 Tb1 Tb2 95.33(8) . .
N1 Tb1 Tb2 90.79(8) . 2_666
Tb1 Tb2 Tb1 61.857(8) . 2_666
O1 Tb2 Tb1 91.72(7) 2_666 .
O1 Tb2 Tb1 35.97(6) 2_666 2_666
O1 Tb2 N3 158.20(11) 2_666 .
O1 Tb2 N5 82.32(10) 2_666 .
O2 Tb2 Tb1 101.51(7) . 2_666
O2 Tb2 Tb1 42.47(7) . .
O2 Tb2 O1 134.14(10) . 2_666
O2 Tb2 N3 65.54(11) . .
O2 Tb2 N5 109.57(10) . .
O3 Tb2 Tb1 70.11(7) . 2_666
O3 Tb2 Tb1 41.95(6) . .
O3 Tb2 O1 78.20(9) . 2_666
O3 Tb2 O2 67.73(10) . .
O3 Tb2 N3 107.83(11) . .
O3 Tb2 N5 66.81(11) . .
O6 Tb2 Tb1 100.06(7) . .
O6 Tb2 Tb1 93.13(8) . 2_666
O6 Tb2 O1 108.42(10) . 2_666
O6 Tb2 O2 83.54(10) . .
O6 Tb2 O3 142.00(10) . .
O6 Tb2 N3 80.11(11) . .
O6 Tb2 N5 149.87(11) . .
O7 Tb2 Tb1 171.96(7) . .
O7 Tb2 Tb1 112.35(8) . 2_666
O7 Tb2 O1 85.06(10) . 2_666
O7 Tb2 O2 139.92(10) . .
O7 Tb2 O3 143.53(10) . .
O7 Tb2 O6 74.11(10) . .
O7 Tb2 O8 131.04(10) . .
O7 Tb2 N3 77.96(11) . .
O7 Tb2 N5 79.07(11) . .
O8 Tb2 Tb1 41.02(6) . .
O8 Tb2 Tb1 34.26(6) . 2_666
O8 Tb2 O1 70.14(9) . 2_666
O8 Tb2 O2 70.95(9) . .
O8 Tb2 O3 72.58(9) . .
O8 Tb2 O6 74.87(10) . .
O8 Tb2 N3 131.59(11) . .
O8 Tb2 N5 134.61(11) . .
N3 Tb2 Tb1 165.83(9) . 2_666
N3 Tb2 Tb1 106.81(9) . .
N5 Tb2 Tb1 109.78(8) . 2_666
N5 Tb2 Tb1 107.84(8) . .
N5 Tb2 N3 81.12(12) . .
Tb1 O1 Tb2 107.42(10) . 2_666
C2 O1 Tb1 118.5(2) . .
C2 O1 Tb2 126.1(2) . 2_666
Tb2 O2 Tb1 95.89(10) . .
C20 O2 Tb1 139.1(3) . .
C20 O2 Tb2 123.7(3) . .
Tb2 O3 Tb1 96.77(10) . .
C38 O3 Tb1 143.2(3) . .
C38 O3 Tb2 119.6(2) . .
C56 O4 Tb1 137.3(3) . .
C58 O5 Tb1 136.2(3) . .
C61 O6 Tb2 135.5(3) . .
C63 O7 Tb2 135.4(3) . .
Tb1 O8 Tb1 108.52(11) 2_666 .
Tb1 O8 H8 112.2 . .
Tb1 O8 H8 112.2 2_666 .
Tb2 O8 Tb1 111.80(10) . 2_666
Tb2 O8 Tb1 99.16(10) . .
Tb2 O8 H8 112.2 . .
C1 N1 Tb1 113.1(3) . .
C9 N1 Tb1 127.7(3) . .
C9 N1 C1 118.4(3) . .
C10 N2 C5 118.6(4) . .
C19 N3 Tb2 115.5(3) . .
C27 N3 Tb2 127.5(3) . .
C27 N3 C19 116.8(4) . .
C28 N4 C23 117.8(4) . .
C37 N5 Tb2 113.9(3) . .
C45 N5 Tb2 126.3(3) . .
C45 N5 C37 118.0(4) . .
C46 N6 C41 117.6(4) . .
N1 C1 C2 117.4(3) . .
N1 C1 C6 122.0(4) . .
C6 C1 C2 120.6(4) . .
O1 C2 C1 118.1(4) . .
O1 C2 C3 123.9(4) . .
C3 C2 C1 118.0(4) . .
C2 C3 H3 119.3 . .
C2 C3 C4 121.4(4) . .
C4 C3 H3 119.3 . .
C3 C4 H4 119.1 . .
C5 C4 C3 121.8(4) . .
C5 C4 H4 119.1 . .
N2 C5 C6 116.2(4) . .
C4 C5 N2 124.8(4) . .
C4 C5 C6 118.9(4) . .
C1 C6 C5 119.0(4) . .
C7 C6 C1 117.7(4) . .
C7 C6 C5 123.2(4) . .
C6 C7 H7 120.1 . .
C8 C7 C6 119.9(4) . .
C8 C7 H7 120.1 . .
C7 C8 H8A 120.6 . .
C7 C8 C9 118.8(4) . .
C9 C8 H8A 120.6 . .
N1 C9 C8 123.0(4) . .
N1 C9 H9 118.5 . .
C8 C9 H9 118.5 . .
N2 C10 H10 119.0 . .
N2 C10 C11 122.0(4) . .
C11 C10 H10 119.0 . .
C12 C11 C10 119.4(5) . .
C16 C11 C10 121.5(4) . .
C16 C11 C12 119.1(4) . .
C11 C12 H12 120.0 . .
C13 C12 C11 119.9(5) . .
C13 C12 H12 120.0 . .
C12 C13 H13 119.3 . .
C14 C13 C12 121.4(5) . .
C14 C13 H13 119.3 . .
C13 C14 C15 118.8(5) . .
C13 C14 C17 121.3(6) . .
C15 C14 C17 119.9(6) . .
C14 C15 H15 119.8 . .
C16 C15 C14 120.4(5) . .
C16 C15 H15 119.8 . .
C11 C16 H16 119.8 . .
C15 C16 C11 120.3(5) . .
C15 C16 H16 119.8 . .
C14 C17 H17A 108.7 . .
C14 C17 H17B 108.7 . .
H17A C17 H17B 107.6 . .
C18 C17 C14 114.4(5) . .
C18 C17 H17A 108.7 . .
C18 C17 H17B 108.7 . .
C17 C18 H18A 109.5 . .
C17 C18 H18B 109.5 . .
C17 C18 H18C 109.5 . .
H18A C18 H18B 109.5 . .
H18A C18 H18C 109.5 . .
H18B C18 H18C 109.5 . .
N3 C19 C20 116.2(4) . .
C24 C19 N3 122.6(4) . .
C24 C19 C20 121.2(4) . .
O2 C20 C19 118.8(4) . .
O2 C20 C21 123.3(4) . .
C21 C20 C19 117.9(4) . .
C20 C21 H21 119.9 . .
C20 C21 C22 120.1(4) . .
C22 C21 H21 119.9 . .
C21 C22 H22 118.6 . .
C23 C22 C21 122.8(4) . .
C23 C22 H22 118.6 . .
C22 C23 N4 123.1(4) . .
C22 C23 C24 118.2(4) . .
C24 C23 N4 118.6(4) . .
C19 C24 C23 119.6(4) . .
C19 C24 C25 117.2(4) . .
C25 C24 C23 123.2(4) . .
C24 C25 H25 120.2 . .
C26 C25 C24 119.7(5) . .
C26 C25 H25 120.2 . .
C25 C26 H26 120.3 . .
C25 C26 C27 119.4(5) . .
C27 C26 H26 120.3 . .
N3 C27 C26 124.2(5) . .
N3 C27 H27 117.9 . .
C26 C27 H27 117.9 . .
N4 C28 H28 118.2 . .
N4 C28 C29 123.6(5) . .
C29 C28 H28 118.2 . .
C30 C29 C28 119.7(5) . .
C30 C29 C34 118.6(5) . .
C34 C29 C28 121.6(5) . .
C29 C30 H30 120.1 . .
C29 C30 C31 119.9(5) . .
C31 C30 H30 120.1 . .
C30 C31 H31 118.9 . .
C32 C31 C30 122.2(5) . .
C32 C31 H31 118.9 . .
C31 C32 C33 117.4(5) . .
C31 C32 C35 120.8(5) . .
C33 C32 C35 121.8(5) . .
C32 C33 H33 119.6 . .
C32 C33 C34 120.8(5) . .
C34 C33 H33 119.6 . .
C29 C34 C33 120.9(5) . .
C29 C34 H34 119.5 . .
C33 C34 H34 119.5 . .
C32 C35 H35A 109.4 . .
C32 C35 H35B 109.4 . .
C32 C35 C36 111.1(4) . .
H35A C35 H35B 108.0 . .
C36 C35 H35A 109.4 . .
C36 C35 H35B 109.4 . .
C35 C36 H36A 109.5 . .
C35 C36 H36B 109.5 . .
C35 C36 H36C 109.5 . .
H36A C36 H36B 109.5 . .
H36A C36 H36C 109.5 . .
H36B C36 H36C 109.5 . .
N5 C37 C38 117.6(4) . .
N5 C37 C42 122.6(4) . .
C42 C37 C38 119.9(4) . .
O3 C38 C37 117.6(4) . .
O3 C38 C39 124.3(4) . .
C39 C38 C37 118.1(4) . .
C38 C39 H39 119.5 . .
C38 C39 C40 121.0(4) . .
C40 C39 H39 119.5 . .
C39 C40 H40 119.1 . .
C41 C40 C39 121.7(4) . .
C41 C40 H40 119.1 . .
C40 C41 N6 123.7(4) . .
C40 C41 C42 119.3(4) . .
C42 C41 N6 117.0(4) . .
C37 C42 C43 116.7(4) . .
C41 C42 C37 119.9(4) . .
C41 C42 C43 123.5(4) . .
C42 C43 H43 119.9 . .
C44 C43 C42 120.2(4) . .
C44 C43 H43 119.9 . .
C43 C44 H44 120.1 . .
C43 C44 C45 119.8(5) . .
C45 C44 H44 120.1 . .
N5 C45 C44 122.8(5) . .
N5 C45 H45 118.6 . .
C44 C45 H45 118.6 . .
N6 C46 H46 119.1 . .
N6 C46 C47 121.8(5) . .
C47 C46 H46 119.1 . .
C48 C47 C46 119.5(6) . .
C48 C47 C52 119.1(5) . .
C52 C47 C46 121.4(5) . .
C47 C48 H48 120.9 . .
C47 C48 C49 118.1(6) . .
C49 C48 H48 120.9 . .
C48 C49 H49 119.3 . .
C50 C49 C48 121.5(6) . .
C50 C49 H49 119.3 . .
C49 C50 C53 118.0(7) . .
C51 C50 C49 118.9(6) . .
C51 C50 C53 123.2(7) . .
C50 C51 H51 119.3 . .
C50 C51 C52 121.3(6) . .
C52 C51 H51 119.3 . .
C47 C52 C51 120.8(6) . .
C47 C52 H52 119.6 . .
C51 C52 H52 119.6 . .
C50 C53 H53A 108.7 . .
C50 C53 H53B 108.7 . .
H53A C53 H53B 107.6 . .
C54 C53 C50 114.1(6) . .
C54 C53 H53A 108.7 . .
C54 C53 H53B 108.7 . .
C53 C54 H54A 109.5 . .
C53 C54 H54B 109.5 . .
C53 C54 H54C 109.5 . .
H54A C54 H54B 109.5 . .
H54A C54 H54C 109.5 . .
H54B C54 H54C 109.5 . .
H55A C55 H55B 109.5 . .
H55A C55 H55C 109.5 . .
H55B C55 H55C 109.5 . .
C56 C55 H55A 109.5 . .
C56 C55 H55B 109.5 . .
C56 C55 H55C 109.5 . .
O4 C56 C55 115.7(5) . .
O4 C56 C57 124.6(5) . .
C57 C56 C55 119.7(5) . .
C56 C57 H57 117.7 . .
C56 C57 C58 124.6(5) . .
C58 C57 H57 117.7 . .
O5 C58 C57 124.0(5) . .
O5 C58 C59 116.6(4) . .
C57 C58 C59 119.4(5) . .
C58 C59 H59A 109.5 . .
C58 C59 H59B 109.5 . .
C58 C59 H59C 109.5 . .
H59A C59 H59B 109.5 . .
H59A C59 H59C 109.5 . .
H59B C59 H59C 109.5 . .
H60A C60 H60B 109.5 . .
H60A C60 H60C 109.5 . .
H60B C60 H60C 109.5 . .
C61 C60 H60A 109.5 . .
C61 C60 H60B 109.5 . .
C61 C60 H60C 109.5 . .
O6 C61 C60 116.4(4) . .
O6 C61 C62 124.5(4) . .
C62 C61 C60 119.1(4) . .
C61 C62 H62 117.5 . .
C63 C62 C61 124.9(5) . .
C63 C62 H62 117.5 . .
O7 C63 C62 125.0(4) . .
O7 C63 C64 115.3(4) . .
C62 C63 C64 119.6(5) . .
C63 C64 H64A 109.5 . .
C63 C64 H64B 109.5 . .
C63 C64 H64C 109.5 . .
H64A C64 H64B 109.5 . .
H64A C64 H64C 109.5 . .
H64B C64 H64C 109.5 . .
N7 C65 C66 174.9(12) . .
C65 C66 H66A 109.5 . .
C65 C66 H66B 109.5 . .
C65 C66 H66C 109.5 . .
H66A C66 H66B 109.5 . .
H66A C66 H66C 109.5 . .
H66B C66 H66C 109.5 . .

loop_
_geom_bond_atom_site_label_1
_geom_bond_atom_site_label_2
_geom_bond_distance
_geom_bond_site_symmetry_2
Tb1 Tb1 3.8338(7) 2_666
Tb1 Tb2 3.5816(7) .
Tb1 Tb2 3.8629(7) 2_666
Tb1 O1 2.378(3) .
Tb1 O2 2.431(3) .
Tb1 O3 2.411(3) .
Tb1 O4 2.297(3) .
Tb1 O5 2.340(3) .
Tb1 O8 2.342(3) 2_666
Tb1 O8 2.381(3) .
Tb1 N1 2.552(3) .
Tb2 O1 2.415(3) 2_666
Tb2 O2 2.393(3) .
Tb2 O3 2.380(3) .
Tb2 O6 2.330(3) .
Tb2 O7 2.312(3) .
Tb2 O8 2.323(3) .
Tb2 N3 2.569(4) .
Tb2 N5 2.516(3) .
O1 C2 1.341(4) .
O2 C20 1.316(5) .
O3 C38 1.333(5) .
O4 C56 1.252(6) .
O5 C58 1.253(5) .
O6 C61 1.261(5) .
O7 C63 1.275(5) .
O8 H8 1.0000 .
N1 C1 1.367(5) .
N1 C9 1.321(5) .
N2 C5 1.423(5) .
N2 C10 1.268(6) .
N3 C19 1.402(6) .
N3 C27 1.296(6) .
N4 C23 1.430(6) .
N4 C28 1.249(6) .
N5 C37 1.369(6) .
N5 C45 1.322(6) .
N6 C41 1.433(6) .
N6 C46 1.251(6) .
C1 C2 1.436(6) .
C1 C6 1.417(5) .
C2 C3 1.375(6) .
C3 H3 0.9500 .
C3 C4 1.408(6) .
C4 H4 0.9500 .
C4 C5 1.368(6) .
C5 C6 1.435(6) .
C6 C7 1.403(6) .
C7 H7 0.9500 .
C7 C8 1.367(6) .
C8 H8A 0.9500 .
C8 C9 1.415(6) .
C9 H9 0.9500 .
C10 H10 0.9500 .
C10 C11 1.466(6) .
C11 C12 1.397(7) .
C11 C16 1.390(7) .
C12 H12 0.9500 .
C12 C13 1.393(7) .
C13 H13 0.9500 .
C13 C14 1.363(8) .
C14 C15 1.409(8) .
C14 C17 1.526(7) .
C15 H15 0.9500 .
C15 C16 1.387(6) .
C16 H16 0.9500 .
C17 H17A 0.9900 .
C17 H17B 0.9900 .
C17 C18 1.505(9) .
C18 H18A 0.9800 .
C18 H18B 0.9800 .
C18 H18C 0.9800 .
C19 C20 1.435(6) .
C19 C24 1.391(6) .
C20 C21 1.392(6) .
C21 H21 0.9500 .
C21 C22 1.395(6) .
C22 H22 0.9500 .
C22 C23 1.373(6) .
C23 C24 1.428(6) .
C24 C25 1.418(7) .
C25 H25 0.9500 .
C25 C26 1.343(7) .
C26 H26 0.9500 .
C26 C27 1.406(7) .
C27 H27 0.9500 .
C28 H28 0.9500 .
C28 C29 1.458(7) .
C29 C30 1.380(7) .
C29 C34 1.384(7) .
C30 H30 0.9500 .
C30 C31 1.404(7) .
C31 H31 0.9500 .
C31 C32 1.378(8) .
C32 C33 1.391(7) .
C32 C35 1.496(7) .
C33 H33 0.9500 .
C33 C34 1.402(7) .
C34 H34 0.9500 .
C35 H35A 0.9900 .
C35 H35B 0.9900 .
C35 C36 1.504(8) .
C36 H36A 0.9800 .
C36 H36B 0.9800 .
C36 H36C 0.9800 .
C37 C38 1.447(6) .
C37 C42 1.411(6) .
C38 C39 1.377(6) .
C39 H39 0.9500 .
C39 C40 1.402(6) .
C40 H40 0.9500 .
C40 C41 1.370(6) .
C41 C42 1.409(7) .
C42 C43 1.420(6) .
C43 H43 0.9500 .
C43 C44 1.337(7) .
C44 H44 0.9500 .
C44 C45 1.407(7) .
C45 H45 0.9500 .
C46 H46 0.9500 .
C46 C47 1.489(7) .
C47 C48 1.380(8) .
C47 C52 1.383(8) .
C48 H48 0.9500 .
C48 C49 1.438(9) .
C49 H49 0.9500 .
C49 C50 1.359(9) .
C50 C51 1.354(9) .
C50 C53 1.547(8) .
C51 H51 0.9500 .
C51 C52 1.387(7) .
C52 H52 0.9500 .
C53 H53A 0.9900 .
C53 H53B 0.9900 .
C53 C54 1.456(9) .
C54 H54A 0.9800 .
C54 H54B 0.9800 .
C54 H54C 0.9800 .
C55 H55A 0.9800 .
C55 H55B 0.9800 .
C55 H55C 0.9800 .
C55 C56 1.518(7) .
C56 C57 1.389(8) .
C57 H57 0.9500 .
C57 C58 1.390(7) .
C58 C59 1.513(7) .
C59 H59A 0.9800 .
C59 H59B 0.9800 .
C59 H59C 0.9800 .
C60 H60A 0.9800 .
C60 H60B 0.9800 .
C60 H60C 0.9800 .
C60 C61 1.507(7) .
C61 C62 1.409(7) .
C62 H62 0.9500 .
C62 C63 1.382(7) .
C63 C64 1.512(6) .
C64 H64A 0.9800 .
C64 H64B 0.9800 .
C64 H64C 0.9800 .
N7 C65 1.125(12) .
C65 C66 1.432(14) .
C66 H66A 0.9800 .
C66 H66B 0.9800 .
C66 H66C 0.9800 .

loop_
_geom_torsion_atom_site_label_1
_geom_torsion_atom_site_label_2
_geom_torsion_atom_site_label_3
_geom_torsion_atom_site_label_4
_geom_torsion
_geom_torsion_site_symmetry_1
Tb1 O1 C2 C1 25.5(4) .
Tb1 O1 C2 C3 -155.8(3) .
Tb1 O2 C20 C19 160.2(3) .
Tb1 O2 C20 C21 -20.4(6) .
Tb1 O3 C38 C37 -171.0(3) .
Tb1 O3 C38 C39 8.4(7) .
Tb1 O4 C56 C55 -178.2(5) .
Tb1 O4 C56 C57 2.4(10) .
Tb1 O5 C58 C57 -7.1(9) .
Tb1 O5 C58 C59 173.3(4) .
Tb1 N1 C1 C2 -13.4(4) .
Tb1 N1 C1 C6 167.5(3) .
Tb1 N1 C9 C8 -168.5(3) .
Tb2 O1 C2 C1 -119.3(3) 2_666
Tb2 O1 C2 C3 59.4(5) 2_666
Tb2 O2 C20 C19 -3.6(5) .
Tb2 O2 C20 C21 175.8(3) .
Tb2 O3 C38 C37 18.8(4) .
Tb2 O3 C38 C39 -161.9(3) .
Tb2 O6 C61 C60 -179.1(3) .
Tb2 O6 C61 C62 1.1(8) .
Tb2 O7 C63 C62 -7.3(8) .
Tb2 O7 C63 C64 171.4(3) .
Tb2 N3 C19 C20 4.0(5) .
Tb2 N3 C19 C24 -178.6(3) .
Tb2 N3 C27 C26 176.9(4) .
Tb2 N5 C37 C38 -14.3(4) .
Tb2 N5 C37 C42 165.2(3) .
Tb2 N5 C45 C44 -164.2(4) .
O1 C2 C3 C4 -173.4(4) .
O2 C20 C21 C22 176.1(4) .
O3 C38 C39 C40 -177.7(4) .
O4 C56 C57 C58 3.2(12) .
O6 C61 C62 C63 2.1(9) .
N1 C1 C2 O1 -6.6(5) .
N1 C1 C2 C3 174.7(3) .
N1 C1 C6 C5 -179.5(4) .
N1 C1 C6 C7 3.3(6) .
N2 C5 C6 C1 -179.6(3) .
N2 C5 C6 C7 -2.6(6) .
N2 C10 C11 C12 -175.4(4) .
N2 C10 C11 C16 4.0(7) .
N3 C19 C20 O2 -0.7(6) .
N3 C19 C20 C21 179.9(4) .
N3 C19 C24 C23 -175.9(4) .
N3 C19 C24 C25 2.7(7) .
N4 C23 C24 C19 177.1(4) .
N4 C23 C24 C25 -1.3(7) .
N4 C28 C29 C30 -155.8(5) .
N4 C28 C29 C34 21.9(8) .
N5 C37 C38 O3 -1.8(5) .
N5 C37 C38 C39 178.9(4) .
N5 C37 C42 C41 179.0(4) .
N5 C37 C42 C43 0.9(6) .
N6 C41 C42 C37 -179.4(4) .
N6 C41 C42 C43 -1.4(6) .
N6 C46 C47 C48 167.9(6) .
N6 C46 C47 C52 -11.8(8) .
C1 N1 C9 C8 0.9(6) .
C1 C2 C3 C4 5.3(6) .
C1 C6 C7 C8 -0.7(6) .
C2 C1 C6 C5 1.5(6) .
C2 C1 C6 C7 -175.8(4) .
C2 C3 C4 C5 0.5(6) .
C3 C4 C5 N2 178.9(4) .
C3 C4 C5 C6 -5.3(6) .
C4 C5 C6 C1 4.3(6) .
C4 C5 C6 C7 -178.7(4) .
C5 N2 C10 C11 178.6(4) .
C5 C6 C7 C8 -177.8(4) .
C6 C1 C2 O1 172.6(3) .
C6 C1 C2 C3 -6.2(6) .
C6 C7 C8 C9 -1.6(7) .
C7 C8 C9 N1 1.6(7) .
C9 N1 C1 C2 175.7(4) .
C9 N1 C1 C6 -3.4(6) .
C10 N2 C5 C4 -37.1(6) .
C10 N2 C5 C6 147.1(4) .
C10 C11 C12 C13 179.2(5) .
C10 C11 C16 C15 179.1(4) .
C11 C12 C13 C14 2.2(8) .
C12 C11 C16 C15 -1.5(7) .
C12 C13 C14 C15 -2.4(8) .
C12 C13 C14 C17 178.4(5) .
C13 C14 C15 C16 0.6(8) .
C13 C14 C17 C18 -121.0(7) .
C14 C15 C16 C11 1.3(8) .
C15 C14 C17 C18 59.8(8) .
C16 C11 C12 C13 -0.2(7) .
C17 C14 C15 C16 179.9(5) .
C19 N3 C27 C26 1.5(7) .
C19 C20 C21 C22 -4.5(6) .
C19 C24 C25 C26 -1.5(7) .
C20 C19 C24 C23 1.3(7) .
C20 C19 C24 C25 179.9(4) .
C20 C21 C22 C23 2.8(7) .
C21 C22 C23 N4 -179.2(4) .
C21 C22 C23 C24 1.1(7) .
C22 C23 C24 C19 -3.1(7) .
C22 C23 C24 C25 178.4(5) .
C23 N4 C28 C29 -179.9(4) .
C23 C24 C25 C26 177.0(5) .
C24 C19 C20 O2 -178.1(4) .
C24 C19 C20 C21 2.5(6) .
C24 C25 C26 C27 0.5(8) .
C25 C26 C27 N3 -0.5(8) .
C27 N3 C19 C20 -180.0(4) .
C27 N3 C19 C24 -2.6(7) .
C28 N4 C23 C22 49.5(7) .
C28 N4 C23 C24 -130.8(5) .
C28 C29 C30 C31 172.9(5) .
C28 C29 C34 C33 -173.6(5) .
C29 C30 C31 C32 2.3(8) .
C30 C29 C34 C33 4.1(8) .
C30 C31 C32 C33 1.1(8) .
C30 C31 C32 C35 -177.5(5) .
C31 C32 C33 C34 -1.9(8) .
C31 C32 C35 C36 97.7(7) .
C32 C33 C34 C29 -0.8(9) .
C33 C32 C35 C36 -80.8(7) .
C34 C29 C30 C31 -4.8(8) .
C35 C32 C33 C34 176.8(5) .
C37 N5 C45 C44 -0.3(7) .
C37 C38 C39 C40 1.6(6) .
C37 C42 C43 C44 0.0(7) .
C38 C37 C42 C41 -1.6(6) .
C38 C37 C42 C43 -179.6(4) .
C38 C39 C40 C41 -0.3(7) .
C39 C40 C41 N6 -179.6(4) .
C39 C40 C41 C42 -2.0(7) .
C40 C41 C42 C37 2.8(6) .
C40 C41 C42 C43 -179.2(4) .
C41 N6 C46 C47 177.6(5) .
C41 C42 C43 C44 -178.0(5) .
C42 C37 C38 O3 178.7(3) .
C42 C37 C38 C39 -0.6(6) .
C42 C43 C44 C45 -1.0(7) .
C43 C44 C45 N5 1.1(8) .
C45 N5 C37 C38 179.8(4) .
C45 N5 C37 C42 -0.8(6) .
C46 N6 C41 C40 -59.3(7) .
C46 N6 C41 C42 123.0(5) .
C46 C47 C48 C49 -177.9(5) .
C46 C47 C52 C51 -178.2(5) .
C47 C48 C49 C50 -4.7(10) .
C48 C47 C52 C51 2.1(9) .
C48 C49 C50 C51 3.6(11) .
C48 C49 C50 C53 -176.6(6) .
C49 C50 C51 C52 0.5(10) .
C49 C50 C53 C54 52.9(10) .
C50 C51 C52 C47 -3.4(9) .
C51 C50 C53 C54 -127.3(8) .
C52 C47 C48 C49 1.8(9) .
C53 C50 C51 C52 -179.3(6) .
C55 C56 C57 C58 -176.2(7) .
C56 C57 C58 O5 -0.9(11) .
C56 C57 C58 C59 178.6(7) .
C60 C61 C62 C63 -177.7(5) .
C61 C62 C63 O7 0.9(9) .
C61 C62 C63 C64 -177.8(5) .
